data_2236227
loop_
_publ_author_name
'Kant, Rajni'
'Gupta, Vivek K.'
'Kapoor, Kamini'
'Deshmukh, Madhukar B.'
'Patil, D. R.'
'Anbhule, P. V.'

_publ_section_title
;
 (2<i>E</i>)-3-(Dimethylamino)-1-(4-fluorophenyl)prop-2-en-1-one
;
_journal_issue 11
_journal_name_full 'Acta Crystallographica Section E'
_journal_page_first o3110
_journal_paper_doi 10.1107/S160053681204202X
_journal_volume 68
_journal_year 2012
_chemical_formula_iupac 'C11 H12 F N O'
_chemical_formula_moiety 'C11 H12 F N O'
_chemical_formula_sum 'C11 H12 F N O'
_chemical_formula_weight 193.22
_chemical_melting_point_gt 336
_chemical_melting_point_lt 335
_chemical_name_systematic
;
(2<i>E</i>)-3-(Dimethylamino)-1-(4-fluorophenyl)prop-2-en-1-one
;
_space_group_IT_number 14
_symmetry_cell_setting monoclinic
_symmetry_space_group_name_Hall '-P 2ybc'
_symmetry_space_group_name_H-M 'P 1 21/c 1'
_atom_sites_solution_hydrogens geom
_atom_sites_solution_primary direct
_atom_sites_solution_secondary difmap
_audit_creation_method SHELXL-97
_cell_angle_alpha 90.00
_cell_angle_beta 116.086(6)
_cell_angle_gamma 90.00
_cell_formula_units_Z 4
_cell_length_a 13.2832(6)
_cell_length_b 5.8530(2)
_cell_length_c 14.2995(8)
_cell_measurement_reflns_used 5766
_cell_measurement_temperature 293(2)
_cell_measurement_theta_max 28.96
_cell_measurement_theta_min 3.49
_cell_volume 998.49(9)
_computing_cell_refinement 'CrysAlis PRO  (Oxford Diffraction, 2010)'
_computing_data_collection 'CrysAlis PRO  (Oxford Diffraction, 2010)'
_computing_data_reduction 'CrysAlis PRO  (Oxford Diffraction, 2010)'
_computing_molecular_graphics 'ORTEP3 (Farrugia, 1997)'
_computing_publication_material 'PLATON (Spek, 2009)'
_computing_structure_refinement 'SHELXL-97 (Sheldrick, 2008)'
_computing_structure_solution 'SHELXS-97 (Sheldrick, 2008)'
_diffrn_ambient_temperature 293(2)
_diffrn_detector_area_resol_mean 16.1049
_diffrn_measured_fraction_theta_full 0.997
_diffrn_measured_fraction_theta_max 0.997
_diffrn_measurement_device_type 'Oxford Diffraction Xcalibur Sapphire3'
_diffrn_measurement_method 'omega scan'
_diffrn_radiation_monochromator graphite
_diffrn_radiation_source 'fine-focus sealed tube'
_diffrn_radiation_type MoK\a
_diffrn_radiation_wavelength 0.71073
_diffrn_reflns_av_R_equivalents 0.0397
_diffrn_reflns_av_sigmaI/netI 0.0259
_diffrn_reflns_limit_h_max 16
_diffrn_reflns_limit_h_min -16
_diffrn_reflns_limit_k_max 7
_diffrn_reflns_limit_k_min -7
_diffrn_reflns_limit_l_max 17
_diffrn_reflns_limit_l_min -17
_diffrn_reflns_number 14183
_diffrn_reflns_theta_full 26.00
_diffrn_reflns_theta_max 26.00
_diffrn_reflns_theta_min 3.49
_diffrn_standards_interval_count 0
_diffrn_standards_interval_time 0
_diffrn_standards_number 0
_exptl_absorpt_coefficient_mu 0.095
_exptl_absorpt_correction_T_max 1.000
_exptl_absorpt_correction_T_min 0.824
_exptl_absorpt_correction_type multi-scan
_exptl_absorpt_process_details '(CrysAlis PRO; Oxford Diffraction, 2010)'
_exptl_crystal_colour yellow
_exptl_crystal_density_diffrn 1.285
_exptl_crystal_density_method 'not measured'
_exptl_crystal_description block
_exptl_crystal_F_000 408
_exptl_crystal_size_max 0.3
_exptl_crystal_size_mid 0.2
_exptl_crystal_size_min 0.2
_refine_diff_density_max 0.196
_refine_diff_density_min -0.162
_refine_ls_extinction_method none
_refine_ls_goodness_of_fit_ref 1.043
_refine_ls_hydrogen_treatment constr
_refine_ls_matrix_type full
_refine_ls_number_parameters 129
_refine_ls_number_reflns 1952
_refine_ls_number_restraints 0
_refine_ls_restrained_S_all 1.043
_refine_ls_R_factor_all 0.0648
_refine_ls_R_factor_gt 0.0457
_refine_ls_shift/su_max 0.002
_refine_ls_shift/su_mean 0.000
_refine_ls_structure_factor_coef Fsqd
_refine_ls_weighting_details 'calc w=1/[\s^2^(Fo^2^)+(0.0668P)^2^+0.1767P] where P=(Fo^2^+2Fc^2^)/3'
_refine_ls_weighting_scheme calc
_refine_ls_wR_factor_gt 0.1211
_refine_ls_wR_factor_ref 0.1325
_reflns_number_gt 1430
_reflns_number_total 1952
_reflns_threshold_expression >2sigma(I)
_cod_data_source_file gk2520.cif
_cod_data_source_block I
_cod_original_cell_volume 998.49(8)
_cod_original_sg_symbol_H-M 'P 21/c'
_cod_database_code 2236227
_cod_database_fobs_code 2236227

loop_
_symmetry_equiv_pos_as_xyz
'x, y, z'
'-x, y+1/2, -z+1/2'
'-x, -y, -z'
'x, -y-1/2, z-1/2'

loop_
_atom_site_type_symbol
_atom_site_label
_atom_site_fract_x
_atom_site_fract_y
_atom_site_fract_z
_atom_site_U_iso_or_equiv
_atom_site_adp_type
_atom_site_calc_flag
_atom_site_refinement_flags
_atom_site_occupancy
_atom_site_symmetry_multiplicity
C C7 0.14077(14) 0.3879(3) 0.44568(12) 0.0387(4) Uani d . 1 1
F F1 -0.19144(9) 0.5459(2) 0.27506(10) 0.0802(4) Uani d . 1 1
O O1 0.28148(11) 0.1122(2) 0.52645(12) 0.0752(5) Uani d . 1 1
C C1 0.26094(15) 0.3183(3) 0.50936(13) 0.0463(4) Uani d . 1 1
C C2 0.34503(14) 0.4916(3) 0.54818(13) 0.0457(4) Uani d . 1 1
H H2 0.3259 0.6447 0.5332 0.055 Uiso calc R 1 1
C C3 0.45299(14) 0.4299(3) 0.60714(13) 0.0489(5) Uani d . 1 1
H H3 0.4653 0.2738 0.6186 0.059 Uiso calc R 1 1
N N4 0.54383(12) 0.5600(2) 0.65100(12) 0.0548(5) Uani d . 1 1
C C5 0.53933(17) 0.8047(3) 0.63606(18) 0.0656(6) Uani d . 1 1
H H5A 0.5800 0.8453 0.5972 0.098 Uiso calc R 1 1
H H5B 0.5724 0.8793 0.7026 0.098 Uiso calc R 1 1
H H5C 0.4627 0.8520 0.5985 0.098 Uiso calc R 1 1
C C6 0.65389(16) 0.4629(4) 0.71403(17) 0.0689(6) Uani d . 1 1
H H6A 0.6486 0.2993 0.7130 0.103 Uiso calc R 1 1
H H6B 0.6810 0.5165 0.7844 0.103 Uiso calc R 1 1
H H6C 0.7048 0.5088 0.6863 0.103 Uiso calc R 1 1
C C8 0.05728(15) 0.2340(3) 0.43627(13) 0.0460(4) Uani d . 1 1
H H8 0.0773 0.0921 0.4684 0.055 Uiso calc R 1 1
C C9 -0.05434(15) 0.2869(3) 0.38041(14) 0.0510(5) Uani d . 1 1
H H9 -0.1098 0.1845 0.3761 0.061 Uiso calc R 1 1
C C10 -0.08165(14) 0.4935(3) 0.33139(13) 0.0476(5) Uani d . 1 1
C C11 -0.00276(15) 0.6494(3) 0.33688(13) 0.0468(5) Uani d . 1 1
H H11 -0.0240 0.7880 0.3018 0.056 Uiso calc R 1 1
C C12 0.10921(14) 0.5974(3) 0.39551(13) 0.0424(4) Uani d . 1 1
H H12 0.1638 0.7035 0.4014 0.051 Uiso calc R 1 1

loop_
_atom_site_aniso_label
_atom_site_aniso_U_11
_atom_site_aniso_U_22
_atom_site_aniso_U_33
_atom_site_aniso_U_12
_atom_site_aniso_U_13
_atom_site_aniso_U_23
C7 0.0408(9) 0.0342(8) 0.0392(8) -0.0007(7) 0.0158(7) -0.0018(7)
F1 0.0383(7) 0.0777(9) 0.1045(10) 0.0076(6) 0.0130(7) 0.0085(7)
O1 0.0530(9) 0.0379(7) 0.1041(12) 0.0033(6) 0.0066(8) 0.0109(7)
C1 0.0446(10) 0.0361(9) 0.0504(10) 0.0021(7) 0.0136(8) 0.0031(7)
C2 0.0405(10) 0.0367(9) 0.0522(10) 0.0028(7) 0.0134(8) 0.0008(7)
C3 0.0454(11) 0.0380(9) 0.0542(10) 0.0017(8) 0.0134(8) -0.0009(8)
N4 0.0370(8) 0.0433(9) 0.0680(10) 0.0025(7) 0.0082(7) -0.0015(7)
C5 0.0526(12) 0.0458(11) 0.0848(15) -0.0024(9) 0.0179(11) -0.0022(10)
C6 0.0416(11) 0.0642(13) 0.0804(14) 0.0076(10) 0.0080(10) 0.0013(11)
C8 0.0483(10) 0.0364(9) 0.0476(10) -0.0037(7) 0.0159(8) 0.0032(7)
C9 0.0436(10) 0.0489(10) 0.0585(11) -0.0102(8) 0.0206(9) -0.0012(8)
C10 0.0363(9) 0.0504(10) 0.0501(10) 0.0031(8) 0.0134(8) -0.0041(8)
C11 0.0483(10) 0.0382(9) 0.0496(10) 0.0068(8) 0.0175(8) 0.0034(7)
C12 0.0410(9) 0.0368(9) 0.0487(9) -0.0023(7) 0.0191(8) 0.0013(7)

loop_
_atom_type_symbol
_atom_type_description
_atom_type_scat_dispersion_real
_atom_type_scat_dispersion_imag
_atom_type_scat_source
C C 0.0033 0.0016 'International Tables Vol C Tables 4.2.6.8 and 6.1.1.4'
H H 0.0000 0.0000 'International Tables Vol C Tables 4.2.6.8 and 6.1.1.4'
N N 0.0061 0.0033 'International Tables Vol C Tables 4.2.6.8 and 6.1.1.4'
O O 0.0106 0.0060 'International Tables Vol C Tables 4.2.6.8 and 6.1.1.4'
F F 0.0171 0.0103 'International Tables Vol C Tables 4.2.6.8 and 6.1.1.4'

loop_
_geom_angle_atom_site_label_1
_geom_angle_atom_site_label_2
_geom_angle_atom_site_label_3
_geom_angle
C8 C7 C12 118.41(16)
C8 C7 C1 118.20(15)
C12 C7 C1 123.39(16)
O1 C1 C2 123.30(16)
O1 C1 C7 117.81(16)
C2 C1 C7 118.89(14)
C3 C2 C1 119.05(16)
C3 C2 H2 120.5
C1 C2 H2 120.5
N4 C3 C2 129.38(17)
N4 C3 H3 115.3
C2 C3 H3 115.3
C3 N4 C5 121.90(15)
C3 N4 C6 121.72(16)
C5 N4 C6 116.35(16)
N4 C5 H5A 109.5
N4 C5 H5B 109.5
H5A C5 H5B 109.5
N4 C5 H5C 109.5
H5A C5 H5C 109.5
H5B C5 H5C 109.5
N4 C6 H6A 109.5
N4 C6 H6B 109.5
H6A C6 H6B 109.5
N4 C6 H6C 109.5
H6A C6 H6C 109.5
H6B C6 H6C 109.5
C9 C8 C7 121.44(16)
C9 C8 H8 119.3
C7 C8 H8 119.3
C10 C9 C8 118.23(17)
C10 C9 H9 120.9
C8 C9 H9 120.9
F1 C10 C9 118.63(16)
F1 C10 C11 118.78(16)
C9 C10 C11 122.59(16)
C10 C11 C12 118.80(16)
C10 C11 H11 120.6
C12 C11 H11 120.6
C11 C12 C7 120.49(16)
C11 C12 H12 119.8
C7 C12 H12 119.8

loop_
_geom_bond_atom_site_label_1
_geom_bond_atom_site_label_2
_geom_bond_distance
C7 C8 1.389(2)
C7 C12 1.389(2)
C7 C1 1.505(2)
F1 C10 1.355(2)
O1 C1 1.237(2)
C1 C2 1.428(2)
C2 C3 1.354(2)
C2 H2 0.9300
C3 N4 1.328(2)
C3 H3 0.9300
N4 C5 1.445(2)
N4 C6 1.454(2)
C5 H5A 0.9600
C5 H5B 0.9600
C5 H5C 0.9600
C6 H6A 0.9600
C6 H6B 0.9600
C6 H6C 0.9600
C8 C9 1.375(2)
C8 H8 0.9300
C9 C10 1.365(3)
C9 H9 0.9300
C10 C11 1.365(3)
C11 C12 1.382(2)
C11 H11 0.9300
C12 H12 0.9300

loop_
_geom_hbond_atom_site_label_D
_geom_hbond_atom_site_label_H
_geom_hbond_atom_site_label_A
_geom_hbond_site_symmetry_A
_geom_hbond_distance_DH
_geom_hbond_distance_HA
_geom_hbond_distance_DA
_geom_hbond_angle_DHA
_geom_hbond_publ_flag
C6 H6B O1 2_656 0.96 2.59 3.531(3) 168 yes

loop_
_geom_torsion_atom_site_label_1
_geom_torsion_atom_site_label_2
_geom_torsion_atom_site_label_3
_geom_torsion_atom_site_label_4
_geom_torsion
C8 C7 C1 O1 19.2(3)
C12 C7 C1 O1 -160.52(17)
C8 C7 C1 C2 -159.98(17)
C12 C7 C1 C2 20.4(3)
O1 C1 C2 C3 -0.3(3)
C7 C1 C2 C3 178.80(16)
C1 C2 C3 N4 -179.93(18)
C2 C3 N4 C5 -3.2(3)
C2 C3 N4 C6 178.8(2)
C12 C7 C8 C9 -1.1(3)
C1 C7 C8 C9 179.18(16)
C7 C8 C9 C10 1.8(3)
C8 C9 C10 F1 179.16(15)
C8 C9 C10 C11 -0.8(3)
F1 C10 C11 C12 179.12(15)
C9 C10 C11 C12 -0.9(3)
C10 C11 C12 C7 1.6(3)
C8 C7 C12 C11 -0.6(3)
C1 C7 C12 C11 179.03(15)

loop_
_cod_related_entry_id
_cod_related_entry_database
_cod_related_entry_code
1 ChemSpider 4524260
